data_2003235
loop_
_publ_author_name
'Baughman, R. G.'
'Allen, J. L.'

_publ_section_title
;
 Organophosphorus Insecticides. 16. Azinphos Ethyl:
 <i>O</i>,<i>O</i>-Diethyl
 <i>S</i>-{[4-Oxo-1,2,3-benzotriazin-3(4<i>H</i>)-yl]methyl}
 Phosphorodithioate, C~12~H~16~N~3~O~3~PS~2~
;
_journal_issue 3
_journal_name_full 'Acta Crystallographica Section C'
_journal_page_first 521
_journal_page_last 523
_journal_paper_doi 10.1107/S0108270194007705
_journal_volume 51
_journal_year 1995
_chemical_compound_source 'EPA, recrystallized from ethanol'
_chemical_formula_moiety 'C12 H16 N3 O3 P1 S2'
_chemical_formula_sum 'C12 H16 N3 O3 P S2'
_chemical_formula_weight 345.38
_symmetry_cell_setting monoclinic
_symmetry_space_group_name_Hall '-P 2ybc'
_symmetry_space_group_name_H-M 'P 1 21/c 1'
_cell_angle_alpha 90.
_cell_angle_beta 103.39(3)
_cell_angle_gamma 90.
_cell_formula_units_Z 4
_cell_length_a 12.325(4)
_cell_length_b 8.553(3)
_cell_length_c 16.299(7)
_cell_measurement_reflns_used 25
_cell_measurement_temperature 293
_cell_measurement_theta_max 18.4
_cell_measurement_theta_min 8.3
_cell_volume 1671.5(11)
_diffrn_measurement_device 'Siemens P3'
_diffrn_measurement_method \w/2\q
_diffrn_radiation_type MoK\a
_diffrn_radiation_wavelength 0.71073
_diffrn_reflns_av_R_equivalents 0.022
_diffrn_reflns_limit_h_max 14
_diffrn_reflns_limit_h_min 0
_diffrn_reflns_limit_k_max 10
_diffrn_reflns_limit_k_min -10
_diffrn_reflns_limit_l_max 19
_diffrn_reflns_limit_l_min -19
_diffrn_reflns_number 6156
_diffrn_reflns_theta_max 25
_diffrn_standards_decay_% +-4.7
_diffrn_standards_interval_count 50
_diffrn_standards_number 3
_exptl_absorpt_coefficient_mu 0.419
_exptl_absorpt_correction_T_max 0.901
_exptl_absorpt_correction_T_min 0.846
_exptl_absorpt_correction_type none
_exptl_crystal_colour colorless
_exptl_crystal_density_diffrn 1.373
_exptl_crystal_description prism
_exptl_crystal_size_max 0.40
_exptl_crystal_size_mid 0.25
_exptl_crystal_size_min 0.25
_refine_diff_density_max 0.4
_refine_diff_density_min -0.1
_refine_ls_extinction_method none
_refine_ls_goodness_of_fit_obs 1.50
_refine_ls_hydrogen_treatment noref
_refine_ls_number_parameters 190
_refine_ls_number_reflns 1768
_refine_ls_R_factor_obs 0.050
_refine_ls_shift/esd_max 0.01
_refine_ls_structure_factor_coef F
_refine_ls_weighting_details 'w = 1/\s^2^(F)'
_refine_ls_weighting_scheme calc
_refine_ls_wR_factor_obs 0.044
_reflns_number_observed 3265
_reflns_number_total 3323
_reflns_observed_criterion 'F>=3\s(F) and I>=3\s(I)'
_cod_data_source_file bk1007.cif
_cod_data_source_block bk1007a
_cod_depositor_comments
;
The following automatic conversions were performed:

'_refine_ls_weighting_scheme' value '1/\s^2^(F)' was changed to
'calc'. New tag '_refine_ls_weighting_details' was created. The value
of the new tag was set to 'w = 1/\s^2^(F)'.

Automatic conversion script
Id: cif_fix_values 3143 2015-03-26 13:38:13Z robertas 
;
_cod_original_cell_volume 1671.0(10)
_cod_original_formula_sum 'C12 H16 N3 O3 P1 S2'
_cod_database_code 2003235

loop_
_atom_site_label
_atom_site_fract_x
_atom_site_fract_y
_atom_site_fract_z
_atom_site_B_iso_or_equiv
S1 .3381(1) .6765(1) .07105(8) 4.2
S2 .2589(2) .8818(2) -.09900(8) 5.7
P .2477(1) .8705(1) .01629(7) 3.6
O1 .4412(3) .4284(4) .2388(2) 5.4
O2 .2895(2) 1.0143(3) .0746(2) 4.1
O3 .1284(3) .8593(4) .0352(2) 5.4
N1 .1081(3) .4134(6) .2029(3) 5.2
N2 .1543(4) .5335(5) .1850(3) 5.4
N3 .2730(3) .5366(4) .2019(2) 3.7
C1 .1706(4) .2819(5) .2393(3) 4.4
C2 .1117(4) .1551(7) .2583(4) 6.0
C3 .1676(5) .0263(6) .2957(4) 5.6
C4 .2827(5) .0230(5) .3146(3) 5.1
C5 .3423(4) .1465(5) .2952(3) 4.3
C6 .2860(3) .2784(4) .2569(2) 3.5
C7 .3433(4) .4151(5) .2335(3) 4.0
C8 .3143(4) .6854(5) .1785(3) 3.9
C9 .0445(6) .752(1) -.0142(4) 9.7
C10 -.0482(5) .7386(9) .0266(5) 8.5
C11 .4003(4) 1.0824(6) .0797(4) 4.9
C12 .3881(5) 1.2338(7) .0332(4) 7.4
H2 .0283 .1574 .2447 ?
H3 .1251 -.0658 .3096 ?
H4 .3229 -.0713 .3426 ?
H5 .4256 .1426 .3085 ?
H8A .2529 .7773 .1812 ?
H8B .3932 .7139 .2233 ?
H9A .0144 .7991 -.0782 ?
H9B .0821 .6371 -.0176 ?
H11A .4421 1.1019 .1462 ?
H11B .4506 1.0012 .0515 ?
H10A -.0891 .8530 .0264 ?
H10B -.0175 .6984 .0918 ?
H10C -.1088 .6535 -.0083 ?
H10D -.0543 .6170 .0470 ?
H10E -.0349 .8166 .0815 ?
H10F -.1262 .7712 -.0186 ?
H12A .3067 1.2856 .0333 ?
H12B .4550 1.3139 .0645 ?
H12C .3946 1.2134 -.0320 ?
H12D .4644 1.2568 .0110 ?
H12E .3755 1.3284 .0758 ?
H12F .3163 1.2277 -.0210 ?

loop_
_geom_angle_atom_site_label_1
_geom_angle_atom_site_label_2
_geom_angle_atom_site_label_3
_geom_angle
_geom_angle_publ_flag
P S1 C8 100.80(10) yes
S1 P S2 107.90(8) yes
S1 P O2 107.30(10) yes
S1 P O3 107.40(10) yes
S2 P O2 117.80(10) yes
S2 P O3 118.50(10) yes
O2 P O3 96.9(2) yes
P O2 C11 121.0(2) yes
P O3 C9 120.0(4) yes
N2 N1 C1 121.5(4) yes
N1 N2 N3 118.4(4) yes
N2 N3 C8 111.8(3) yes
N2 N3 C7 126.1(3) yes
C7 N3 C8 122.1(4) yes
N1 C1 C2 117.4(4) yes
N1 C1 C6 122.6(4) yes
C2 C1 C6 120.3(4) yes
C1 C2 C3 119.8(4) yes
C2 C3 C4 120.2(4) yes
C3 C4 C5 120.8(4) yes
C4 C5 C6 119.5(4) yes
C1 C6 C5 119.4(4) yes
C1 C6 C7 117.6(4) yes
C5 C6 C7 123.0(4) yes
O1 C7 C6 126.7(4) yes
O1 C7 N3 119.6(4) yes
N3 C7 C6 113.7(4) yes
S1 C8 N3 110.9(3) yes
O3 C9 C10 109.1(6) yes
O2 C11 C12 109.4(4) yes

loop_
_geom_bond_atom_site_label_1
_geom_bond_atom_site_label_2
_geom_bond_distance
_geom_bond_publ_flag
S1 P 2.081(2) yes
S1 C8 1.843(4) yes
S2 P 1.918(2) yes
P O2 1.567(3) yes
P O3 1.573(3) yes
O1 C7 1.194(5) yes
O2 C11 1.470(6) yes
O3 C9 1.473(7) yes
N1 N2 1.241(6) yes
N1 C1 1.414(6) yes
N2 N3 1.426(5) yes
N3 C7 1.374(5) yes
N3 C8 1.454(5) yes
C1 C2 1.380(7) yes
C1 C6 1.384(6) yes
C2 C3 1.366(8) yes
C3 C4 1.381(8) yes
C4 C5 1.364(6) yes
C5 C6 1.393(6) yes
C6 C7 1.462(6) yes
C9 C10 1.450(10) yes
C11 C12 1.490(7) yes

loop_
_geom_torsion_atom_site_label_1
_geom_torsion_atom_site_label_2
_geom_torsion_atom_site_label_3
_geom_torsion_atom_site_label_4
_geom_torsion
_geom_torsion_publ_flag
P S1 C8 N3 127.5(3) yes
C8 S1 P S2 -179.0(3) yes
S2 P O2 C11 -50.4(3) yes
S2 P O3 C9 44.6(5) yes
P O2 C11 C12 105.9(4) yes
P O3 C9 C10 167.9(4) yes
N2 N3 C8 S1 -94.3(3) yes
C7 N3 C8 S1 83.5(4) yes
